data_8104837
loop_
_publ_author_name
'Liu, Xiao-jing'
'Liu, E.'
'Jin, Ze-shen'
'Li, Zhuang-yu'
'Jian, Fang-fang'
'Liang, Tong-ling'

_publ_section_title
;
 Crystal structure of dichlorido-bis(1-hexyl-1H-benzotriazole-k1
 N)zinc(II), C24H34N6Cl2Zn
;
_journal_issue 2
_journal_name_full 'Zeitschrift f\"ur Kristallographie - New Crystal Structures'
_journal_page_first 379
_journal_page_last 381
_journal_paper_doi 10.1515/ncrs-2020-0535
_journal_volume 236
_journal_year 2021
_chemical_formula_moiety 'C24 H34 Cl2 N6 Zn'
_chemical_formula_sum 'C24 H34 Cl2 N6 Zn'
_chemical_formula_weight 542.879
_space_group_crystal_system monoclinic
_space_group_IT_number 14
_space_group_name_Hall '-P 2ybc'
_space_group_name_H-M_alt 'P 1 21/c 1'
_symmetry_Int_Tables_number 14
_cell_angle_alpha 90
_cell_angle_beta 101.228(9)
_cell_angle_gamma 90
_cell_formula_units_Z 4
_cell_length_a 9.513(3)
_cell_length_b 9.546(3)
_cell_length_c 30.956(10)
_cell_measurement_reflns_used 4727
_cell_measurement_temperature 293
_cell_measurement_theta_max 23.777
_cell_measurement_theta_min 2.683
_cell_volume 2757.3(15)
_computing_cell_refinement 'SAINT v7.23A (Bruker, 2003)'
_computing_data_reduction 'SAINT v7.23A (Bruker, 2003)'
_computing_molecular_graphics 'Olex2 1.3 (Dolomanov et al., 2009)'
_computing_publication_material 'Olex2 1.3 (Dolomanov et al., 2009)'
_computing_structure_refinement 'olex2.refine 1.3 (Bourhis et al., 2015)'
_diffrn_ambient_temperature 293
_diffrn_measured_fraction_theta_full 0.9984
_diffrn_measured_fraction_theta_max 0.9613
_diffrn_measurement_device_type 'Enraf-Nonius CAD-4'
_diffrn_measurement_method '\w scans'
_diffrn_radiation_monochromator graphite
_diffrn_radiation_type 'Mo K\a'
_diffrn_radiation_wavelength 0.71073
_diffrn_reflns_av_R_equivalents 0.0262
_diffrn_reflns_av_unetI/netI 0.0333
_diffrn_reflns_Laue_measured_fraction_full 0.9984
_diffrn_reflns_Laue_measured_fraction_max 0.9613
_diffrn_reflns_limit_h_max 12
_diffrn_reflns_limit_h_min -12
_diffrn_reflns_limit_k_max 9
_diffrn_reflns_limit_k_min -12
_diffrn_reflns_limit_l_max 35
_diffrn_reflns_limit_l_min -39
_diffrn_reflns_number 17642
_diffrn_reflns_point_group_measured_fraction_full 0.9984
_diffrn_reflns_point_group_measured_fraction_max 0.9613
_diffrn_reflns_theta_full 25.2417
_diffrn_reflns_theta_max 28.48
_diffrn_reflns_theta_min 2.18
_diffrn_source_current 30.0
_diffrn_source_power 1.5
_diffrn_source_voltage 50.0
_exptl_absorpt_coefficient_mu 1.107
_exptl_absorpt_correction_T_max 0.9156
_exptl_absorpt_correction_T_min 0.8743
_exptl_absorpt_correction_type analytical
_exptl_absorpt_process_details SADABS
_exptl_crystal_colour 'clear light colourless'
_exptl_crystal_colour_lustre clear
_exptl_crystal_colour_modifier light
_exptl_crystal_colour_primary colourless
_exptl_crystal_density_diffrn 1.308
_exptl_crystal_description block
_exptl_crystal_F_000 1138.805
_exptl_crystal_size_max 0.3
_exptl_crystal_size_mid 0.29
_exptl_crystal_size_min 0.25
_refine_diff_density_max 0.4685
_refine_diff_density_min -0.4067
_refine_diff_density_rms 0.0839
_refine_ls_d_res_high 0.7451
_refine_ls_d_res_low 9.3309
_refine_ls_extinction_expression Fc^*^=kFc[1+0.001xFc^2^\l^3^/sin(2\q)]^-1/4^
_refine_ls_goodness_of_fit_ref 1.0388
_refine_ls_hydrogen_treatment mixed
_refine_ls_matrix_type full
_refine_ls_number_constraints 79
_refine_ls_number_parameters 357
_refine_ls_number_reflns 6715
_refine_ls_number_restraints 132
_refine_ls_restrained_S_all 1.0281
_refine_ls_R_factor_all 0.0714
_refine_ls_R_factor_gt 0.0452
_refine_ls_shift/su_max 0.0445
_refine_ls_shift/su_mean 0.0010
_refine_ls_structure_factor_coef Fsqd
_refine_ls_weighting_details 'w=1/[\s^2^(Fo^2^)+(0.0640P)^2^+0.8274P] where P=(Fo^2^+2Fc^2^)/3'
_refine_ls_weighting_scheme calc
_refine_ls_wR_factor_gt 0.1170
_refine_ls_wR_factor_ref 0.1299
_reflns_Friedel_coverage 0.0
_reflns_limit_h_max 12
_reflns_limit_h_min -12
_reflns_limit_k_max 12
_reflns_limit_k_min 0
_reflns_limit_l_max 39
_reflns_limit_l_min 0
_reflns_number_gt 4725
_reflns_number_total 6715
_reflns_threshold_expression I>=2u(I)
_cod_data_source_file suppl_j_ncrs-2020-0535_suppl.cif
_cod_data_source_block QJ08130
_cod_database_code 8104837
_olex2_refinement_description
;
1. Fixed Uiso
 At 1.2 times of:
  All C(H) groups, {H3aa,H3ab} of C3, {H4a,H4b} of C4, {H26a,H26b} of C26,
  {H6a,H6b} of C6, {H8a,H8b} of C8, {H9a,H9b} of C9, {H11a,H11b} of C11, {H12a,
  H12b} of C12, {H1aa,H1ab} of C1a, {H8aa,H8ab} of C8a, {H9aa,H9ab} of C9a,
  {H25a,H25b} of C25, All C(H,H,H,H) groups
 At 1.5 times of:
  All C(H,H,H) groups, {H3bc,H3bd} of C3
2. Restrained distances
 C12-C11 = C11-C10 = C9-C10 = C9-C8 = C8-C7
 1.54 with sigma of 0.01
 C6-C26 = C26-C4 = C4-C3 = C3-C25 = C25-C1
 1.54 with sigma of 0.01
3. Rigid bond restraints
 C3, C4
 with sigma for 1-2 distances of 0.001 and sigma for 1-3 distances of 0.002
 C6, C26
 with sigma for 1-2 distances of 0.001 and sigma for 1-3 distances of 0.002
4. Uiso/Uaniso restraints and constraints
C2a \\sim C1a: within 2A with sigma of 0.01 and sigma for terminal atoms of
0.02 within 2A
C8a \\sim C7a: within 2A with sigma of 0.01 and sigma for terminal atoms of
0.02 within 2A
C8 \\sim C7: within 2A with sigma of 0.01 and sigma for terminal atoms of 0.02
within 2A
C10 \\sim C9 \\sim C8 \\sim C7: within 2A with sigma of 0.01 and sigma for
terminal atoms of 0.02 within 2A
C10 \\sim C9a \\sim C8a \\sim C7a: within 2A with sigma of 0.01 and sigma for
terminal atoms of 0.02 within 2A
Uanis(C2a) \\sim Ueq, Uanis(C1a) \\sim Ueq: with sigma of 0.01 and sigma for
terminal atoms of 0.02
Uanis(C1) \\sim Ueq, Uanis(C25) \\sim Ueq: with sigma of 0.01 and sigma for
terminal atoms of 0.02
Uanis(C8) \\sim Ueq, Uanis(C7) \\sim Ueq: with sigma of 0.01 and sigma for
terminal atoms of 0.02
Uanis(C8a) \\sim Ueq, Uanis(C7a) \\sim Ueq: with sigma of 0.01 and sigma for
terminal atoms of 0.02
Uanis(C9a) \\sim Ueq, Uanis(C8a) \\sim Ueq, Uanis(C10) \\sim Ueq: with sigma of
0.01 and sigma for terminal atoms of 0.02
5. Others
 Sof(H3bc)=Sof(H3bd)=Sof(C2a)=Sof(H2aa)=Sof(H2ab)=Sof(H2ac)=Sof(C1a)=Sof(H1aa)=
 Sof(H1ab)=1-FVAR(1)
 Sof(C1)=Sof(H1a)=Sof(H1b)=Sof(H1c)=Sof(C25)=Sof(H25a)=Sof(H25b)=Sof(H3aa)=
 Sof(H3ab)=FVAR(1)
 Sof(C8a)=Sof(H8aa)=Sof(H8ab)=Sof(C7a)=Sof(H7aa)=Sof(H7ab)=Sof(H7ac)=1-FVAR(2)
 Sof(C7)=Sof(H7a)=Sof(H7b)=Sof(H7c)=Sof(C8)=Sof(H8a)=Sof(H8b)=FVAR(2)
 Sof(H10c)=Sof(H10d)=Sof(C9a)=Sof(H9aa)=Sof(H9ab)=1-FVAR(3)
 Sof(C9)=Sof(H9a)=Sof(H9b)=Sof(H10a)=Sof(H10b)=FVAR(3)
6.a Secondary CH2 refined with riding coordinates:
 C25(H25a,H25b), C3(H3aa,H3ab), C4(H4a,H4b), C26(H26a,H26b), C6(H6a,H6b),
 C8(H8a,H8b), C9(H9a,H9b), C10(H10a,H10b), C10(H10c,H10d), C11(H11a,H11b),
 C12(H12a,H12b), C1a(H1aa,H1ab), C8a(H8aa,H8ab), C9a(H9aa,H9ab)
6.b Aromatic/amide H refined with riding coordinates:
 C14(H14), C15(H15), C16(H16), C17(H17), C20(H20), C21(H21), C22(H22), C23(H23)
6.c Idealised Me refined as rotating group:
 C1(H1a,H1b,H1c), C7(H7a,H7b,H7c), C2a(H2aa,H2ab,H2ac), C7a(H7aa,H7ab,H7ac)
;
_olex2_submission_special_instructions 'No special instructions were received'

loop_
_space_group_symop_id
_space_group_symop_operation_xyz
1 x,y,z
2 -x,y+1/2,-z+1/2
3 -x,-y,-z
4 x,-y-1/2,z-1/2

loop_
_atom_site_label
_atom_site_type_symbol
_atom_site_fract_x
_atom_site_fract_y
_atom_site_fract_z
_atom_site_U_iso_or_equiv
_atom_site_adp_type
_atom_site_occupancy
_atom_site_refinement_flags_posn
_atom_site_refinement_flags_adp
_atom_site_disorder_group
Zn1 Zn 0.18393(3) -0.79303(3) -0.124785(10) 0.04692(12) Uani 1.000000 . . .
Cl1 Cl 0.24479(9) -0.86321(8) -0.18697(2) 0.0629(2) Uani 1.000000 . . .
Cl2 Cl 0.28309(7) -0.90830(8) -0.06427(2) 0.0596(2) Uani 1.000000 . . .
N1 N 0.2951(3) -0.3880(3) -0.09031(9) 0.0657(7) Uani 1.000000 . . .
N2 N 0.2874(3) -0.5250(3) -0.08325(8) 0.0636(6) Uani 1.000000 . . .
N3 N 0.2281(3) -0.5840(2) -0.12055(7) 0.0528(5) Uani 1.000000 . . .
N4 N -0.2532(3) -0.7642(3) -0.16008(9) 0.0716(7) Uani 1.000000 . . .
N5 N -0.1187(3) -0.7555(3) -0.16595(8) 0.0668(7) Uani 1.000000 . . .
N6 N -0.0339(2) -0.7918(3) -0.12902(8) 0.0542(6) Uani 1.000000 . . .
C1 C -0.322(2) -0.0895(15) -0.1882(5) 0.166(8) Uani 0.483(17) D U 1
H1a H -0.360(12) -0.045(5) -0.2158(5) 0.249(11) Uiso 0.483(17) GR . 1
H1b H -0.398(9) -0.0995(17) -0.172(3) 0.249(11) Uiso 0.483(17) GR . 1
H1c H -0.247(3) -0.033(4) -0.172(3) 0.249(11) Uiso 0.483(17) GR . 1
C25 C -0.2634(17) -0.2343(13) -0.1964(6) 0.152(7) Uani 0.483(17) D U 1
H25a H -0.2462(17) -0.2436(13) -0.2262(6) 0.182(9) Uiso 0.483(17) R . 1
H25b H -0.1767(17) -0.2565(13) -0.1754(6) 0.182(9) Uiso 0.483(17) R . 1
C3 C -0.3914(7) -0.3225(7) -0.1891(2) 0.138(2) Uani 1.000000 D U .
H3aa H -0.4106(7) -0.3107(7) -0.1597(2) 0.165(2) Uiso 0.483(17) R . 1
H3ab H -0.4774(7) -0.3022(7) -0.2107(2) 0.165(2) Uiso 0.483(17) R . 1
H3bc H -0.515(15) -0.324(13) -0.208(4) 0.207(3) Uiso 0.517(17) R . 2
H3bd H -0.399(14) -0.388(14) -0.155(5) 0.207(3) Uiso 0.517(17) R . 2
C4 C -0.3315(6) -0.4672(6) -0.19573(17) 0.1329(19) Uani 1.000000 D U .
H4a H -0.3138(6) -0.4744(6) -0.22547(17) 0.160(2) Uiso 1.000000 R . .
H4b H -0.2407(6) -0.4793(6) -0.17547(17) 0.160(2) Uiso 1.000000 R . .
C26 C -0.4320(4) -0.5801(6) -0.18827(16) 0.1165(15) Uani 1.000000 D U .
H26a H -0.4485(4) -0.5737(6) -0.15838(16) 0.1398(18) Uiso 1.000000 R . .
H26b H -0.5232(4) -0.5670(6) -0.20821(16) 0.1398(18) Uiso 1.000000 R . .
C6 C -0.3731(4) -0.7267(5) -0.19563(13) 0.1008(13) Uani 1.000000 D U .
H6a H -0.3411(4) -0.7283(5) -0.22353(13) 0.1210(15) Uiso 1.000000 R . .
H6b H -0.4489(4) -0.7955(5) -0.19704(13) 0.1210(15) Uiso 1.000000 R . .
C7 C 0.9799(12) -0.3779(14) -0.0588(4) 0.210(4) Uani 0.761(13) D U 1
H7a H 0.981(5) -0.372(11) -0.0897(4) 0.315(7) Uiso 0.761(13) GR . 1
H7b H 0.990(6) -0.286(5) -0.046(3) 0.315(7) Uiso 0.761(13) GR . 1
H7c H 1.0577(14) -0.436(6) -0.044(3) 0.315(7) Uiso 0.761(13) GR . 1
C8 C 0.8362(11) -0.4423(12) -0.0524(5) 0.204(4) Uani 0.761(13) D U 1
H8a H 0.7936(11) -0.5016(12) -0.0770(5) 0.245(5) Uiso 0.761(13) R . 1
H8b H 0.8461(11) -0.4944(12) -0.0251(5) 0.245(5) Uiso 0.761(13) R . 1
C9 C 0.7524(9) -0.3060(13) -0.0512(5) 0.164(3) Uani 0.786(18) D U 1
H9a H 0.7931(9) -0.2483(13) -0.0260(5) 0.197(4) Uiso 0.786(18) R . 1
H9b H 0.7457(9) -0.2522(13) -0.0781(5) 0.197(4) Uiso 0.786(18) R . 1
C10 C 0.6058(6) -0.3695(7) -0.0466(2) 0.1427(19) Uani 1.000000 D U .
H10a H 0.5772(6) -0.4428(7) -0.0682(2) 0.171(2) Uiso 0.786(18) R . 1
H10b H 0.6104(6) -0.4082(7) -0.0174(2) 0.171(2) Uiso 0.786(18) R . 1
H10c H 0.5701(6) -0.4270(7) -0.0252(2) 0.171(2) Uiso 0.214(18) R . 2
H10d H 0.5858(6) -0.4220(7) -0.0739(2) 0.171(2) Uiso 0.214(18) R . 2
C11 C 0.5039(5) -0.2498(5) -0.05448(16) 0.1127(16) Uani 1.000000 D . .
H11a H 0.5331(5) -0.1793(5) -0.03196(16) 0.1353(19) Uiso 1.000000 R . .
H11b H 0.5075(5) -0.2078(5) -0.08278(16) 0.1353(19) Uiso 1.000000 R . .
C12 C 0.3537(5) -0.2936(4) -0.05397(13) 0.0834(11) Uani 1.000000 D . .
H12a H 0.2936(5) -0.2108(4) -0.05572(13) 0.1001(13) Uiso 1.000000 R . .
H12b H 0.3512(5) -0.3400(4) -0.02626(13) 0.1001(13) Uiso 1.000000 R . .
C13 C 0.2416(3) -0.3563(3) -0.13316(10) 0.0597(7) Uani 1.000000 . . .
C14 C 0.2240(4) -0.2302(3) -0.15645(13) 0.0777(10) Uani 1.000000 . . .
H14 H 0.2529(4) -0.1445(3) -0.14333(13) 0.0933(12) Uiso 1.000000 R . .
C15 C 0.1616(5) -0.2417(4) -0.19967(14) 0.0872(11) Uani 1.000000 . . .
H15 H 0.1492(5) -0.1608(4) -0.21675(14) 0.1047(14) Uiso 1.000000 R . .
C16 C 0.1155(5) -0.3687(4) -0.21967(12) 0.0856(11) Uani 1.000000 . . .
H16 H 0.0721(5) -0.3694(4) -0.24931(12) 0.1027(13) Uiso 1.000000 R . .
C17 C 0.1321(4) -0.4925(4) -0.19691(11) 0.0692(8) Uani 1.000000 . . .
H17 H 0.1018(4) -0.5775(4) -0.21020(11) 0.0831(10) Uiso 1.000000 R . .
C18 C 0.1978(3) -0.4832(3) -0.15237(9) 0.0548(7) Uani 1.000000 . . .
C19 C -0.1161(3) -0.8232(3) -0.09854(9) 0.0547(7) Uani 1.000000 . . .
C20 C -0.0794(3) -0.8669(4) -0.05470(10) 0.0653(8) Uani 1.000000 . . .
H20 H 0.0155(3) -0.8789(4) -0.04070(10) 0.0784(10) Uiso 1.000000 R . .
C21 C -0.1903(4) -0.8911(4) -0.03345(12) 0.0797(10) Uani 1.000000 . . .
H21 H -0.1700(4) -0.9196(4) -0.00417(12) 0.0956(12) Uiso 1.000000 R . .
C22 C -0.3332(4) -0.8742(4) -0.05441(13) 0.0832(11) Uani 1.000000 . . .
H22 H -0.4048(4) -0.8933(4) -0.03866(13) 0.0999(13) Uiso 1.000000 R . .
C23 C -0.3713(3) -0.8313(4) -0.09642(13) 0.0782(10) Uani 1.000000 . . .
H23 H -0.4667(3) -0.8192(4) -0.11002(13) 0.0938(12) Uiso 1.000000 R . .
C24 C -0.2582(3) -0.8061(4) -0.11849(10) 0.0625(8) Uani 1.000000 . . .
C2a C -0.187(2) -0.154(2) -0.1770(6) 0.206(8) Uani 0.517(17) . U 2
H2aa H -0.183(6) -0.159(16) -0.1457(6) 0.309(13) Uiso 0.517(17) GR . 2
H2ab H -0.117(2) -0.216(11) -0.185(4) 0.309(13) Uiso 0.517(17) GR . 2
H2ac H -0.169(7) -0.060(6) -0.185(4) 0.309(13) Uiso 0.517(17) GR . 2
C1a C -0.320(3) -0.195(2) -0.1983(9) 0.200(9) Uani 0.517(17) . U 2
H1aa H -0.316(3) -0.197(2) -0.2293(9) 0.240(10) Uiso 0.517(17) R . 2
H1ab H -0.384(3) -0.118(2) -0.1947(9) 0.240(10) Uiso 0.517(17) R . 2
C8a C 0.883(4) -0.316(3) -0.0513(11) 0.152(7) Uani 0.239(13) . U 2
H8aa H 0.964(4) -0.286(3) -0.0290(11) 0.182(8) Uiso 0.239(13) R . 2
H8ab H 0.851(4) -0.239(3) -0.0716(11) 0.182(8) Uiso 0.239(13) R . 2
C7a C 0.915(4) -0.463(3) -0.0766(10) 0.150(7) Uani 0.239(13) . U 2
H7aa H 0.835(11) -0.483(13) -0.100(5) 0.226(11) Uiso 0.239(13) GR . 2
H7ab H 1.000(14) -0.453(9) -0.089(7) 0.226(11) Uiso 0.239(13) GR . 2
H7ac H 0.93(2) -0.539(6) -0.0559(19) 0.226(11) Uiso 0.239(13) GR . 2
C9a C 0.767(4) -0.377(5) -0.0325(13) 0.145(5) Uani 0.214(18) . U 2
H9aa H 0.785(4) -0.345(5) -0.0021(13) 0.173(6) Uiso 0.214(18) R . 2
H9ab H 0.787(4) -0.477(5) -0.0310(13) 0.173(6) Uiso 0.214(18) R . 2

loop_
_atom_site_aniso_label
_atom_site_aniso_U_11
_atom_site_aniso_U_22
_atom_site_aniso_U_33
_atom_site_aniso_U_12
_atom_site_aniso_U_13
_atom_site_aniso_U_23
Zn1 0.04344(18) 0.04906(19) 0.04917(19) -0.00230(13) 0.01128(13) 0.00370(13)
Cl1 0.0774(5) 0.0602(4) 0.0567(4) -0.0006(4) 0.0273(4) -0.0043(3)
Cl2 0.0494(4) 0.0680(5) 0.0610(4) 0.0055(3) 0.0098(3) 0.0193(3)
N1 0.0857(18) 0.0482(14) 0.0598(16) -0.0026(12) 0.0055(13) -0.0057(11)
N2 0.0826(18) 0.0507(14) 0.0553(14) -0.0021(13) 0.0079(13) -0.0016(11)
N3 0.0601(13) 0.0460(12) 0.0507(13) -0.0041(11) 0.0067(11) 0.0005(10)
N4 0.0420(13) 0.112(2) 0.0571(16) -0.0049(14) 0.0009(11) 0.0056(15)
N5 0.0461(14) 0.101(2) 0.0516(14) -0.0009(13) 0.0067(11) 0.0077(14)
N6 0.0420(12) 0.0737(16) 0.0469(12) -0.0045(11) 0.0085(10) 0.0070(11)
C1 0.195(11) 0.143(9) 0.155(10) 0.001(5) 0.025(5) -0.002(4)
C25 0.175(11) 0.168(10) 0.118(9) 0.003(5) 0.040(5) -0.021(4)
C3 0.124(5) 0.185(5) 0.096(4) 0.021(4) 0.001(3) 0.028(4)
C4 0.103(4) 0.196(5) 0.101(4) 0.032(4) 0.023(3) 0.048(4)
C26 0.065(2) 0.187(4) 0.092(3) 0.025(3) 0.002(2) 0.037(3)
C6 0.055(2) 0.173(4) 0.064(2) -0.005(2) -0.0147(17) 0.008(3)
C7 0.181(7) 0.238(7) 0.215(7) 0.006(3) 0.047(3) -0.014(3)
C8 0.182(6) 0.225(6) 0.208(6) 0.011(3) 0.045(3) -0.010(3)
C9 0.130(5) 0.201(7) 0.156(6) 0.028(4) 0.016(3) -0.012(4)
C10 0.119(3) 0.160(4) 0.138(4) 0.011(3) -0.003(2) -0.021(3)
C11 0.120(4) 0.113(3) 0.098(3) -0.015(3) 0.004(3) -0.040(3)
C12 0.108(3) 0.063(2) 0.075(2) -0.004(2) 0.007(2) -0.0221(17)
C13 0.0681(19) 0.0483(16) 0.0632(19) 0.0043(14) 0.0138(15) 0.0034(14)
C14 0.096(3) 0.0495(18) 0.087(3) 0.0041(17) 0.016(2) 0.0088(16)
C15 0.104(3) 0.068(2) 0.088(3) 0.007(2) 0.013(2) 0.028(2)
C16 0.101(3) 0.086(3) 0.064(2) 0.011(2) 0.0027(19) 0.0179(19)
C17 0.077(2) 0.066(2) 0.0614(19) -0.0017(17) 0.0061(16) 0.0062(16)
C18 0.0575(17) 0.0543(16) 0.0524(16) 0.0014(13) 0.0105(13) 0.0031(13)
C19 0.0450(14) 0.0686(18) 0.0519(16) -0.0048(13) 0.0128(12) 0.0009(13)
C20 0.0531(17) 0.085(2) 0.0590(18) 0.0033(16) 0.0131(14) 0.0152(16)
C21 0.074(2) 0.106(3) 0.066(2) -0.002(2) 0.0295(17) 0.0147(19)
C22 0.064(2) 0.109(3) 0.085(3) -0.011(2) 0.0374(19) 0.005(2)
C23 0.0429(16) 0.112(3) 0.081(2) -0.0104(18) 0.0168(16) -0.003(2)
C24 0.0432(15) 0.088(2) 0.0554(17) -0.0079(15) 0.0067(12) 0.0004(15)
C2a 0.209(10) 0.198(11) 0.214(10) -0.001(4) 0.050(4) -0.006(4)
C1a 0.201(10) 0.202(11) 0.197(10) 0.007(4) 0.041(4) 0.000(4)
C8a 0.145(8) 0.154(8) 0.156(8) -0.001(3) 0.031(3) -0.010(3)
C7a 0.148(9) 0.154(9) 0.152(9) -0.002(3) 0.036(3) -0.013(3)
C9a 0.131(7) 0.152(7) 0.148(7) 0.005(3) 0.021(3) -0.011(3)

loop_
_atom_type_symbol
_atom_type_scat_dispersion_real
_atom_type_scat_dispersion_imag
_atom_type_scat_Cromer_Mann_a1
_atom_type_scat_Cromer_Mann_a2
_atom_type_scat_Cromer_Mann_a3
_atom_type_scat_Cromer_Mann_a4
_atom_type_scat_Cromer_Mann_b1
_atom_type_scat_Cromer_Mann_b2
_atom_type_scat_Cromer_Mann_b3
_atom_type_scat_Cromer_Mann_b4
_atom_type_scat_Cromer_Mann_c
_atom_type_scat_source
_atom_type_scat_dispersion_source
H 0.00000 0.00000 0.49300 0.32291 0.14019 0.04081 10.51090 26.12570 3.14236 57.79970 0.0030380000826 'International Tables Volume C Table 6.1.1.4 (pp. 500-502)' 'Henke, Gullikson and Davis, At. Data and Nucl. Data Tables, 1993, 54, 2'
C 0.00347 0.00161 2.31000 1.02000 1.58860 0.86500 20.84390 10.20750 0.56870 51.65120 0.215599998832 'International Tables Volume C Table 6.1.1.4 (pp. 500-502)' 'Henke, Gullikson and Davis, At. Data and Nucl. Data Tables, 1993, 54, 2'
Cl 0.14873 0.16029 11.46040 7.19640 6.25560 1.64550 0.01040 1.16620 18.51940 47.77840 -9.55739974976 'International Tables Volume C Table 6.1.1.4 (pp. 500-502)' 'Henke, Gullikson and Davis, At. Data and Nucl. Data Tables, 1993, 54, 2'
Zn 0.31207 1.46666 14.07430 7.03180 5.16520 2.41000 3.26550 0.23330 10.31630 58.70970 1.30410003662 'International Tables Volume C Table 6.1.1.4 (pp. 500-502)' 'Henke, Gullikson and Davis, At. Data and Nucl. Data Tables, 1993, 54, 2'
N 0.00653 0.00323 12.21260 3.13220 2.01250 1.16630 0.00570 9.89330 28.99750 0.58260 -11.5290002823 'International Tables Volume C Table 6.1.1.4 (pp. 500-502)' 'Henke, Gullikson and Davis, At. Data and Nucl. Data Tables, 1993, 54, 2'

loop_
_geom_angle_atom_site_label_1
_geom_angle_atom_site_label_2
_geom_angle_atom_site_label_3
_geom_angle
_geom_angle_site_symmetry_1
_geom_angle_site_symmetry_3
Cl2 Zn1 Cl1 116.29(3) . .
N3 Zn1 Cl1 105.43(7) . .
N3 Zn1 Cl2 112.50(7) . .
N6 Zn1 Cl1 112.17(7) . .
N6 Zn1 Cl2 108.36(7) . .
N6 Zn1 N3 101.06(10) . .
C12 N1 N2 120.3(3) . .
C13 N1 N2 111.0(2) . .
C13 N1 C12 128.8(3) . .
N3 N2 N1 107.8(2) . .
N2 N3 Zn1 121.73(18) . .
C18 N3 Zn1 129.11(19) . .
C18 N3 N2 109.1(2) . .
C6 N4 N5 120.7(3) . .
C24 N4 N5 111.1(2) . .
C24 N4 C6 128.2(3) . .
N6 N5 N4 108.0(2) . .
N5 N6 Zn1 120.00(18) . .
C19 N6 Zn1 131.28(19) . .
C19 N6 N5 108.7(2) . .
C26 C4 C3 111.5(5) . .
C6 C26 C4 111.8(4) . .
C26 C6 N4 111.3(3) . .
C9 C8 C7 98.3(9) . .
C12 C11 C10 112.2(5) . .
C11 C12 N1 112.7(3) . .
C14 C13 N1 132.9(3) . .
C18 C13 N1 104.4(2) . .
C18 C13 C14 122.6(3) . .
C15 C14 C13 115.1(3) . .
C16 C15 C14 123.2(3) . .
C17 C16 C15 121.9(3) . .
C18 C17 C16 115.9(3) . .
C13 C18 N3 107.7(2) . .
C17 C18 N3 131.0(3) . .
C17 C18 C13 121.3(3) . .
C20 C19 N6 131.7(3) . .
C24 C19 N6 107.8(3) . .
C24 C19 C20 120.5(3) . .
C21 C20 C19 116.6(3) . .
C22 C21 C20 122.0(3) . .
C23 C22 C21 122.6(3) . .
C24 C23 C22 115.8(3) . .
C19 C24 N4 104.3(3) . .
C23 C24 N4 133.1(3) . .
C23 C24 C19 122.6(3) . .
C9a C8a C7a 94(2) . .

loop_
_geom_bond_atom_site_label_1
_geom_bond_atom_site_label_2
_geom_bond_distance
_geom_bond_site_symmetry_2
Zn1 Cl1 2.2189(10) .
Zn1 Cl2 2.2186(9) .
Zn1 N3 2.038(2) .
Zn1 N6 2.051(2) .
N1 N2 1.330(3) .
N1 C12 1.465(4) .
N1 C13 1.359(4) .
N2 N3 1.310(3) .
N3 C18 1.367(3) .
N4 N5 1.329(4) .
N4 C6 1.466(4) .
N4 C24 1.358(4) .
N5 N6 1.311(3) .
N6 C19 1.371(4) .
C1 C25 1.532(9) .
C25 C3 1.533(9) .
C3 C4 1.524(7) .
C3 C1a 1.45(2) .
C4 C26 1.489(6) .
C26 C6 1.541(6) .
C7 C8 1.546(9) .
C8 C9 1.530(9) .
C9 C10 1.552(8) .
C10 C11 1.488(6) .
C10 C9a 1.51(3) .
C11 C12 1.491(5) .
C13 C14 1.396(4) .
C13 C18 1.378(4) .
C14 C15 1.358(5) .
C15 C16 1.393(6) .
C16 C17 1.369(5) .
C17 C18 1.401(4) .
C19 C20 1.397(4) .
C19 C24 1.382(4) .
C20 C21 1.367(4) .
C21 C22 1.397(5) .
C22 C23 1.344(5) .
C23 C24 1.404(4) .
C2a C1a 1.36(3) .
C8a C7a 1.67(4) .
C8a C9a 1.47(4) .

loop_
_geom_torsion_atom_site_label_1
_geom_torsion_atom_site_label_2
_geom_torsion_atom_site_label_3
_geom_torsion_atom_site_label_4
_geom_torsion
_geom_torsion_site_symmetry_1
_geom_torsion_site_symmetry_2
_geom_torsion_site_symmetry_3
_geom_torsion_site_symmetry_4
Zn1 N3 N2 N1 -176.5(2) . . . .
Zn1 N3 C18 C13 176.7(3) . . . .
Zn1 N3 C18 C17 -1.9(3) . . . .
Zn1 N6 N5 N4 179.7(3) . . . .
Zn1 N6 C19 C20 -0.3(3) . . . .
Zn1 N6 C19 C24 -179.7(3) . . . .
N1 N2 N3 C18 0.4(3) . . . .
N1 C12 C11 C10 -65.5(4) . . . .
N1 C13 C14 C15 -178.4(5) . . . .
N1 C13 C18 N3 -0.6(3) . . . .
N1 C13 C18 C17 178.2(3) . . . .
N2 N3 C18 C13 0.1(3) . . . .
N2 N3 C18 C17 -178.5(3) . . . .
N3 C18 C13 C14 -178.9(3) . . . .
N3 C18 C17 C16 178.8(4) . . . .
N4 N5 N6 C19 -0.6(3) . . . .
N4 C6 C26 C4 71.8(4) . . . .
N4 C24 C19 N6 -0.4(3) . . . .
N4 C24 C19 C20 -179.8(3) . . . .
N4 C24 C23 C22 179.3(5) . . . .
N5 N6 C19 C20 -180.0(3) . . . .
N5 N6 C19 C24 0.6(3) . . . .
N6 C19 C20 C21 -179.2(4) . . . .
N6 C19 C24 C23 179.3(3) . . . .
C25 C3 C4 C26 177.1(8) . . . .
C3 C4 C26 C6 179.1(4) . . . .
C9 C10 C11 C12 176.6(6) . . . .
C10 C9a C8a C7a -100(4) . . . .
C13 C14 C15 C16 1.2(4) . . . .
C13 C18 C17 C16 0.3(4) . . . .
C14 C15 C16 C17 -1.1(5) . . . .
C15 C16 C17 C18 0.2(5) . . . .
C19 C20 C21 C22 0.5(4) . . . .
C19 C24 C23 C22 -0.3(4) . . . .
C20 C21 C22 C23 -1.0(5) . . . .
C21 C22 C23 C24 0.8(5) . . . .

loop_
_restr_distance_atom_site_label_1
_restr_distance_atom_site_label_2
_restr_distance_site_symmetry_2
_restr_distance_target
_restr_distance_target_weight_param
_restr_distance_diff
C25 C1 1 1.5400 0.0100 0.0078
C3 C25 1 1.5400 0.0100 0.0068
C4 C3 1 1.5400 0.0100 0.0162
C26 C4 1 1.5400 0.0100 0.0511
C6 C26 1 1.5400 0.0100 -0.0009
C8 C7 1 1.5400 0.0100 -0.0065
C9 C8 1 1.5400 0.0100 0.0097
C9 C10 1 1.5400 0.0100 -0.0119
C11 C10 1 1.5400 0.0100 0.0525
C12 C11 1 1.5400 0.0100 0.0487

loop_
_restr_U_iso_atom_site_label
_restr_U_iso_weight_param
C1 0.0100
C25 0.0100
C7 0.0100
C8 0.0100
C10 0.0100
C2a 0.0100
C1a 0.0100
C8a 0.0100
C8a 0.0100
C7a 0.0100
C9a 0.0100

loop_
_restr_U_rigid_atom_site_label_1
_restr_U_rigid_atom_site_label_2
_restr_U_rigid_target_weight_param
_restr_U_rigid_U_parallel
_restr_U_rigid_diff
C3 C4 0.0010 0.1727 -0.0006
C26 C6 0.0010 0.1649 0.0009

loop_
_restr_U_similar_atom_site_label_1
_restr_U_similar_atom_site_label_2
_restr_U_similar_weight_param
C7 C8 0.0100
C7 C8 0.0100
C8 C9 0.0100
C9 C10 0.0100
C10 C9a 0.0100
C2a C1a 0.0100
C8a C7a 0.0100
C8a C7a 0.0100
C8a C9a 0.0100
